data_7060573
loop_
_publ_author_name
'Melnic, Elena'
'Kravtsov, Victor Ch.'
'Lucenti, Elena'
'Cariati, Elena'
'Forni, Alessandra'
'Siminel, Nikita'
'Fonari, Marina S.'

_publ_section_title
;
 Regulation of \p&#x22EF;\p stacking interactions between triimidazole
 luminophores and comprehensive emission quenching by coordination to
 Cu(ii)
;
_journal_issue 20
_journal_name_full 'New Journal of Chemistry'
_journal_page_first 9040
_journal_page_last 9052
_journal_paper_doi 10.1039/D1NJ00909E
_journal_volume 45
_journal_year 2021
_chemical_formula_sum 'C40 H30 Cu N28 O6'
_chemical_formula_weight 1062.46
_space_group_crystal_system monoclinic
_space_group_IT_number 14
_space_group_name_Hall '-P 2yn'
_space_group_name_H-M_alt 'P 1 21/n 1'
_atom_sites_solution_hydrogens geom
_atom_sites_solution_primary direct
_atom_sites_solution_secondary difmap
_audit_creation_method SHELXL-2014/7
_audit_update_record
;
2021-03-30 deposited with the CCDC.	2021-04-16 downloaded from the CCDC.
;
_cell_angle_alpha 90
_cell_angle_beta 92.205(5)
_cell_angle_gamma 90
_cell_formula_units_Z 2
_cell_length_a 14.8001(7)
_cell_length_b 9.0020(5)
_cell_length_c 16.9972(12)
_cell_measurement_reflns_used 972
_cell_measurement_temperature 293(2)
_cell_measurement_theta_max 20.4470
_cell_measurement_theta_min 3.2950
_cell_volume 2262.9(2)
_computing_cell_refinement
;
CrysAlisPro, Agilent Technologies,
Version 1.171.37.35 (release 13-08-2014 CrysAlis171 .NET)
(compiled Aug 13 2014,18:06:01)
;
_computing_data_collection
;
CrysAlisPro, Agilent Technologies,
Version 1.171.37.35 (release 13-08-2014 CrysAlis171 .NET)
(compiled Aug 13 2014,18:06:01)
;
_computing_data_reduction
;
CrysAlisPro, Agilent Technologies,
Version 1.171.37.35 (release 13-08-2014 CrysAlis171 .NET)
(compiled Aug 13 2014,18:06:01)
;
_computing_structure_refinement 'SHELXL-2014/7 (Sheldrick, 2014)'
_computing_structure_solution 'SHELXS-2014 (Sheldrick, 2014)'
_diffrn_ambient_temperature 293(2)
_diffrn_detector_area_resol_mean 15.9914
_diffrn_measured_fraction_theta_full 0.997
_diffrn_measured_fraction_theta_max 0.997
_diffrn_measurement_device_type 'Xcalibur, Eos'
_diffrn_radiation_type MoK\a
_diffrn_radiation_wavelength 0.71073
_diffrn_reflns_av_R_equivalents 0.0750
_diffrn_reflns_av_unetI/netI 0.1640
_diffrn_reflns_Laue_measured_fraction_full 0.997
_diffrn_reflns_Laue_measured_fraction_max 0.997
_diffrn_reflns_limit_h_max 17
_diffrn_reflns_limit_h_min -13
_diffrn_reflns_limit_k_max 10
_diffrn_reflns_limit_k_min -10
_diffrn_reflns_limit_l_max 17
_diffrn_reflns_limit_l_min -20
_diffrn_reflns_number 8079
_diffrn_reflns_point_group_measured_fraction_full 0.997
_diffrn_reflns_point_group_measured_fraction_max 0.997
_diffrn_reflns_theta_full 24.995
_diffrn_reflns_theta_max 24.995
_diffrn_reflns_theta_min 2.886
_exptl_absorpt_coefficient_mu 0.566
_exptl_absorpt_correction_T_max 1.00000
_exptl_absorpt_correction_T_min 0.83552
_exptl_absorpt_correction_type multi-scan
_exptl_absorpt_process_details
;
CrysAlisPro, Agilent Technologies,
Version 1.171.37.35 (release 13-08-2014 CrysAlis171 .NET)
(compiled Aug 13 2014,18:06:01)
Empirical absorption correction using spherical harmonics,
 implemented in SCALE3 ABSPACK scaling algorithm.
;
_exptl_crystal_colour blue-grey
_exptl_crystal_density_diffrn 1.559
_exptl_crystal_description prism
_exptl_crystal_F_000 1086
_exptl_crystal_size_max 0.200
_exptl_crystal_size_mid 0.090
_exptl_crystal_size_min 0.020
_refine_diff_density_max 0.505
_refine_diff_density_min -0.334
_refine_diff_density_rms 0.076
_refine_ls_extinction_method none
_refine_ls_goodness_of_fit_ref 0.911
_refine_ls_hydrogen_treatment constr
_refine_ls_matrix_type full
_refine_ls_number_parameters 371
_refine_ls_number_reflns 3984
_refine_ls_number_restraints 42
_refine_ls_restrained_S_all 0.911
_refine_ls_R_factor_all 0.1652
_refine_ls_R_factor_gt 0.0706
_refine_ls_shift/su_max 0.000
_refine_ls_shift/su_mean 0.000
_refine_ls_structure_factor_coef Fsqd
_refine_ls_weighting_details 'w=1/[\s^2^(Fo^2^)+(0.0077P)^2^] where P=(Fo^2^+2Fc^2^)/3'
_refine_ls_weighting_scheme calc
_refine_ls_wR_factor_gt 0.0806
_refine_ls_wR_factor_ref 0.1047
_reflns_Friedel_coverage 0.000
_reflns_number_gt 1981
_reflns_number_total 3984
_reflns_threshold_expression 'I > 2\s(I)'
_cod_data_source_file d1nj00909e2.cif
_cod_data_source_block str_5
_cod_depositor_comments 'Adding full bibliography for 7060567--7060574.cif.'
_cod_original_sg_symbol_H-M 'P 21/n'
_cod_database_code 7060573
_shelx_shelxl_version_number 2014/7
_shelx_space_group_comment
;
The symmetry employed for this shelxl refinement is uniquely defined
by the following loop, which should always be used as a source of
symmetry information in preference to the above space-group names.
They are only intended as comments.
;
_shelx_estimated_absorpt_t_min 0.895
_shelx_estimated_absorpt_t_max 0.989

loop_
_space_group_symop_operation_xyz
'x, y, z'
'-x+1/2, y+1/2, -z+1/2'
'-x, -y, -z'
'x-1/2, -y-1/2, z-1/2'

loop_
_atom_site_label
_atom_site_type_symbol
_atom_site_fract_x
_atom_site_fract_y
_atom_site_fract_z
_atom_site_U_iso_or_equiv
_atom_site_adp_type
_atom_site_occupancy
_atom_site_site_symmetry_order
_atom_site_calc_flag
_atom_site_refinement_flags_posn
_atom_site_refinement_flags_adp
_atom_site_refinement_flags_occupancy
_atom_site_disorder_assembly
_atom_site_disorder_group
Cu1 Cu 0.5000 0.0000 0.5000 0.0326(3) Uani 1 2 d S . P . .
C1 C 0.5766(3) 0.1976(6) 0.3725(3) 0.0311(13) Uani 1 1 d . . . . .
H1 H 0.5716 0.2847 0.4014 0.037 Uiso 1 1 calc R U . . .
C2 C 0.6083(3) 0.1878(6) 0.2997(3) 0.0326(14) Uani 1 1 d . . . . .
C3 C 0.6481(3) 0.4387(6) 0.2434(4) 0.0465(16) Uani 1 1 d . . . . .
H3 H 0.6327 0.5046 0.2828 0.056 Uiso 1 1 calc R U . . .
C4 C 0.6825(4) 0.4708(7) 0.1736(4) 0.0599(19) Uani 1 1 d . . . . .
H4 H 0.6952 0.5668 0.1571 0.072 Uiso 1 1 calc R U . . .
C5 C 0.6709(4) 0.2400(7) 0.1736(4) 0.0386(15) Uani 1 1 d . . . . .
C6 C 0.6949(4) 0.0095(8) 0.0930(4) 0.0581(18) Uani 1 1 d . . . . .
H6 H 0.7216 0.0462 0.0483 0.070 Uiso 1 1 calc R U . . .
C7 C 0.6745(4) -0.1340(8) 0.1092(4) 0.068(2) Uani 1 1 d . . . . .
H7 H 0.6851 -0.2130 0.0756 0.081 Uiso 1 1 calc R U . . .
C8 C 0.6343(3) -0.0131(7) 0.2071(3) 0.0391(14) Uani 1 1 d . . . . .
C9 C 0.5705(3) -0.0341(6) 0.3413(3) 0.0343(14) Uani 1 1 d . . . . .
H9 H 0.5615 -0.1363 0.3433 0.041 Uiso 1 1 calc R U . . .
C10 C 0.3286(3) 0.0284(6) 0.4056(3) 0.0361(14) Uani 1 1 d . . . . .
H10 H 0.3345 0.1312 0.4037 0.043 Uiso 1 1 calc R U . . .
C11 C 0.1913(3) -0.0032(6) 0.3174(3) 0.0323(13) Uani 1 1 d . . . . .
C12 C 0.0978(3) 0.1095(6) 0.2425(3) 0.0427(16) Uani 1 1 d . . . . .
H12 H 0.0659 0.1859 0.2173 0.051 Uiso 1 1 calc R U . . .
C13 C 0.0808(3) -0.0365(6) 0.2300(3) 0.0425(16) Uani 1 1 d . . . . .
H13 H 0.0375 -0.0781 0.1955 0.051 Uiso 1 1 calc R U . . .
C14 C 0.1508(3) -0.2613(6) 0.2965(3) 0.0343(14) Uani 1 1 d . . . . .
C15 C 0.1420(3) -0.4901(7) 0.3092(3) 0.0493(16) Uani 1 1 d . . . . .
H15 H 0.1225 -0.5875 0.3018 0.059 Uiso 1 1 calc R U . . .
C16 C 0.2116(3) -0.4524(6) 0.3589(3) 0.0431(15) Uani 1 1 d . . . . .
H16 H 0.2473 -0.5143 0.3909 0.052 Uiso 1 1 calc R U . . .
C17 C 0.2768(3) -0.1972(6) 0.3852(3) 0.0316(14) Uani 1 1 d . . . . .
C18 C 0.3528(3) -0.2035(6) 0.4320(3) 0.0350(14) Uani 1 1 d . . . . .
H18 H 0.3792 -0.2894 0.4527 0.042 Uiso 1 1 calc R U . . .
C19 C 0.9495(5) 0.7686(11) 0.5426(4) 0.135(4) Uani 1 1 d . . . . .
H19C H 0.9309 0.6678 0.5332 0.203 Uiso 1 1 calc R U . . .
H19B H 0.8976 0.8326 0.5389 0.203 Uiso 1 1 calc R U . . .
H19A H 0.9776 0.7766 0.5942 0.203 Uiso 1 1 calc R U . . .
C20 C 1.0120(6) 0.8114(13) 0.4855(5) 0.117(4) Uani 1 1 d . . . . .
N1 N 0.5525(2) 0.0566(5) 0.3975(2) 0.0316(11) Uani 1 1 d . . . . .
N2 N 0.6970(3) 0.3453(6) 0.1288(3) 0.0573(15) Uani 1 1 d . . . . .
N3 N 0.6359(3) -0.1488(5) 0.1817(3) 0.0542(14) Uani 1 1 d . . . . .
N4 N 0.6678(3) 0.0881(6) 0.1567(3) 0.0433(13) Uani 1 1 d . . . . .
N5 N 0.6045(3) 0.0388(5) 0.2791(3) 0.0323(11) Uani 1 1 d . . . . .
N6 N 0.6405(3) 0.2834(5) 0.2437(3) 0.0394(12) Uani 1 1 d . . . . .
N7 N 0.3845(2) -0.0602(5) 0.4438(2) 0.0340(11) Uani 1 1 d . . . . .
N8 N 0.1027(3) -0.3710(5) 0.2707(3) 0.0439(13) Uani 1 1 d . . . . .
N9 N 0.1685(3) 0.1321(5) 0.2975(3) 0.0416(12) Uani 1 1 d . . . . .
N10 N 0.2613(2) -0.0489(4) 0.3693(2) 0.0298(11) Uani 1 1 d . . . . .
N11 N 0.2172(3) -0.2982(5) 0.3508(3) 0.0343(12) Uani 1 1 d . . . . .
N12 N 0.1422(2) -0.1105(5) 0.2799(3) 0.0332(11) Uani 1 1 d . . . . .
N14 N 1.0645(5) 0.8471(11) 0.4452(5) 0.155(4) Uani 1 1 d . . . . .
N13 N 0.402(4) 0.355(4) 0.525(2) 0.039(3) Uani 0.248(11) 1 d D . P A 1
O1 O 0.452(2) 0.246(3) 0.5344(15) 0.052(5) Uani 0.248(11) 1 d D U P A 1
O2 O 0.3627(15) 0.372(3) 0.4605(13) 0.078(6) Uani 0.248(11) 1 d D U P A 1
O3 O 0.4159(17) 0.465(3) 0.5695(17) 0.083(6) Uani 0.248(11) 1 d D U P A 1
N13A N 0.4205(10) 0.3693(12) 0.5328(8) 0.039(3) Uani 0.752(11) 1 d D . P A 2
O1A O 0.4416(7) 0.2526(10) 0.4988(5) 0.053(2) Uani 0.752(11) 1 d D U P A 2
O2A O 0.3761(5) 0.4642(10) 0.4962(5) 0.078(3) Uani 0.752(11) 1 d D U P A 2
O3A O 0.4396(4) 0.3838(9) 0.6044(4) 0.065(2) Uani 0.752(11) 1 d D U P A 2

loop_
_atom_site_aniso_label
_atom_site_aniso_U_11
_atom_site_aniso_U_22
_atom_site_aniso_U_33
_atom_site_aniso_U_23
_atom_site_aniso_U_13
_atom_site_aniso_U_12
Cu1 0.0329(5) 0.0346(6) 0.0295(6) -0.0001(5) -0.0075(4) -0.0025(5)
C1 0.036(3) 0.027(3) 0.030(3) -0.005(3) -0.007(3) -0.005(3)
C2 0.026(3) 0.034(4) 0.037(4) -0.001(3) -0.005(3) -0.006(3)
C3 0.048(4) 0.038(4) 0.053(5) 0.005(4) 0.002(3) 0.001(3)
C4 0.060(4) 0.044(5) 0.076(5) 0.021(5) 0.000(4) -0.009(4)
C5 0.046(4) 0.037(4) 0.032(4) 0.007(3) 0.005(3) -0.001(3)
C6 0.073(4) 0.067(5) 0.035(4) -0.001(5) 0.011(3) 0.005(4)
C7 0.107(5) 0.059(5) 0.038(4) -0.009(4) 0.014(4) 0.010(5)
C8 0.043(3) 0.042(4) 0.033(4) 0.004(4) 0.001(3) 0.005(3)
C9 0.034(3) 0.026(3) 0.042(4) -0.005(3) -0.008(3) 0.000(3)
C10 0.036(3) 0.032(3) 0.040(4) -0.003(3) -0.005(3) -0.007(3)
C11 0.034(3) 0.027(3) 0.035(3) 0.007(3) -0.008(2) -0.007(3)
C12 0.040(3) 0.031(4) 0.056(4) 0.011(3) -0.019(3) 0.008(3)
C13 0.031(3) 0.045(4) 0.050(4) 0.011(3) -0.021(3) -0.001(3)
C14 0.031(3) 0.024(3) 0.047(4) 0.001(3) -0.010(3) -0.006(3)
C15 0.057(4) 0.032(4) 0.057(4) -0.003(4) -0.011(3) -0.010(3)
C16 0.056(4) 0.026(3) 0.047(4) 0.001(3) -0.004(3) 0.000(3)
C17 0.033(3) 0.022(3) 0.040(4) 0.003(3) -0.001(3) 0.001(3)
C18 0.034(3) 0.027(3) 0.042(4) 0.003(3) -0.013(3) 0.007(3)
C19 0.111(7) 0.191(11) 0.106(8) 0.040(8) 0.038(6) -0.008(7)
C20 0.101(7) 0.181(11) 0.070(7) 0.018(8) 0.032(5) 0.028(7)
N1 0.031(2) 0.030(3) 0.033(3) -0.001(3) -0.006(2) -0.005(2)
N2 0.060(3) 0.052(4) 0.060(4) 0.013(4) 0.009(3) -0.001(3)
N3 0.085(4) 0.037(3) 0.040(3) -0.010(3) 0.004(3) 0.001(3)
N4 0.053(3) 0.045(3) 0.032(3) -0.001(3) 0.007(2) 0.004(3)
N5 0.036(2) 0.034(3) 0.027(3) 0.000(3) 0.002(2) -0.003(2)
N6 0.045(3) 0.031(3) 0.042(3) 0.003(3) 0.003(2) -0.002(2)
N7 0.031(2) 0.033(3) 0.037(3) -0.001(2) -0.010(2) 0.000(2)
N8 0.045(3) 0.027(3) 0.058(4) 0.006(3) -0.019(2) -0.005(2)
N9 0.045(3) 0.032(3) 0.047(3) 0.006(3) -0.007(2) 0.001(3)
N10 0.022(2) 0.026(3) 0.040(3) 0.005(2) -0.015(2) -0.004(2)
N11 0.032(2) 0.024(3) 0.046(3) 0.001(2) -0.009(2) -0.003(2)
N12 0.031(2) 0.027(3) 0.040(3) 0.006(2) -0.008(2) -0.006(2)
N14 0.163(8) 0.175(9) 0.133(8) 0.030(7) 0.079(6) 0.065(7)
N13 0.023(7) 0.031(4) 0.061(5) -0.005(4) -0.004(3) -0.003(5)
O1 0.069(8) 0.035(7) 0.051(11) -0.011(9) -0.008(10) 0.026(7)
O2 0.114(11) 0.050(11) 0.065(11) 0.005(10) -0.041(10) 0.019(10)
O3 0.109(12) 0.052(11) 0.086(13) -0.018(12) 0.000(11) 0.007(11)
N13A 0.023(7) 0.031(4) 0.061(5) -0.005(4) -0.004(3) -0.003(5)
O1A 0.071(4) 0.035(3) 0.053(6) -0.013(5) -0.002(5) 0.015(3)
O2A 0.090(5) 0.062(6) 0.083(6) 0.035(5) 0.000(4) 0.043(5)
O3A 0.091(5) 0.051(5) 0.053(5) -0.021(4) -0.016(4) -0.002(4)

loop_
_atom_type_symbol
_atom_type_description
_atom_type_scat_dispersion_real
_atom_type_scat_dispersion_imag
_atom_type_scat_source
C C 0.0033 0.0016 'International Tables Vol C Tables 4.2.6.8 and 6.1.1.4'
H H 0.0000 0.0000 'International Tables Vol C Tables 4.2.6.8 and 6.1.1.4'
N N 0.0061 0.0033 'International Tables Vol C Tables 4.2.6.8 and 6.1.1.4'
O O 0.0106 0.0060 'International Tables Vol C Tables 4.2.6.8 and 6.1.1.4'
Cu Cu 0.3201 1.2651 'International Tables Vol C Tables 4.2.6.8 and 6.1.1.4'

loop_
_geom_angle_atom_site_label_1
_geom_angle_atom_site_label_2
_geom_angle_atom_site_label_3
_geom_angle
_geom_angle_site_symmetry_1
_geom_angle_site_symmetry_3
_geom_angle_publ_flag
N1 Cu1 N1 180.0 3_656 . ?
N1 Cu1 N7 90.36(16) 3_656 3_656 ?
N1 Cu1 N7 89.63(16) . 3_656 ?
N1 Cu1 N7 89.64(16) 3_656 . ?
N1 Cu1 N7 90.37(16) . . ?
N7 Cu1 N7 180.0 3_656 . ?
N1 Cu1 O1 84.0(8) 3_656 . ?
N1 Cu1 O1 96.0(8) . . ?
N7 Cu1 O1 83.6(7) 3_656 . ?
N7 Cu1 O1 96.4(7) . . ?
N1 Cu1 O1 96.0(8) 3_656 3_656 ?
N1 Cu1 O1 84.0(8) . 3_656 ?
N7 Cu1 O1 96.4(7) 3_656 3_656 ?
N7 Cu1 O1 83.6(7) . 3_656 ?
O1 Cu1 O1 180.0 . 3_656 ?
N1 Cu1 O1A 84.5(3) 3_656 3_656 ?
N1 Cu1 O1A 95.5(3) . 3_656 ?
N7 Cu1 O1A 87.3(3) 3_656 3_656 ?
N7 Cu1 O1A 92.7(3) . 3_656 ?
N1 Cu1 O1A 95.5(3) 3_656 . ?
N1 Cu1 O1A 84.5(3) . . ?
N7 Cu1 O1A 92.7(3) 3_656 . ?
N7 Cu1 O1A 87.3(3) . . ?
O1A Cu1 O1A 180.0 3_656 . ?
C2 C1 N1 109.0(5) . . ?
C1 C2 N6 137.4(5) . . ?
C1 C2 N5 106.5(5) . . ?
N6 C2 N5 116.1(5) . . ?
C4 C3 N6 104.6(6) . . ?
C3 C4 N2 112.5(6) . . ?
N2 C5 N6 115.4(6) . . ?
N2 C5 N4 127.5(6) . . ?
N6 C5 N4 117.1(6) . . ?
C7 C6 N4 104.9(6) . . ?
C6 C7 N3 112.1(6) . . ?
N3 C8 N4 114.3(5) . . ?
N3 C8 N5 128.1(6) . . ?
N4 C8 N5 117.6(5) . . ?
N1 C9 N5 111.3(5) . . ?
N7 C10 N10 110.8(5) . . ?
N9 C11 N12 114.6(4) . . ?
N9 C11 N10 128.1(5) . . ?
N12 C11 N10 117.3(5) . . ?
C13 C12 N9 112.3(5) . . ?
C12 C13 N12 104.8(4) . . ?
N8 C14 N11 114.8(5) . . ?
N8 C14 N12 129.4(5) . . ?
N11 C14 N12 115.6(5) . . ?
C16 C15 N8 113.6(5) . . ?
C15 C16 N11 103.6(5) . . ?
C18 C17 N10 106.5(4) . . ?
C18 C17 N11 136.4(5) . . ?
N10 C17 N11 117.1(4) . . ?
C17 C18 N7 108.4(5) . . ?
N14 C20 C19 175.3(12) . . ?
C9 N1 C1 106.7(4) . . ?
C9 N1 Cu1 125.5(4) . . ?
C1 N1 Cu1 127.8(4) . . ?
C5 N2 C4 102.7(5) . . ?
C8 N3 C7 102.6(5) . . ?
C8 N4 C6 106.1(5) . . ?
C8 N4 C5 122.5(5) . . ?
C6 N4 C5 131.4(6) . . ?
C9 N5 C2 106.5(4) . . ?
C9 N5 C8 131.3(5) . . ?
C2 N5 C8 122.2(5) . . ?
C5 N6 C2 124.3(5) . . ?
C5 N6 C3 104.8(5) . . ?
C2 N6 C3 130.8(5) . . ?
C10 N7 C18 107.1(4) . . ?
C10 N7 Cu1 125.8(3) . . ?
C18 N7 Cu1 126.9(3) . . ?
C14 N8 C15 102.6(4) . . ?
C11 N9 C12 102.5(4) . . ?
C10 N10 C17 107.2(4) . . ?
C10 N10 C11 131.0(4) . . ?
C17 N10 C11 121.5(4) . . ?
C14 N11 C17 123.9(4) . . ?
C14 N11 C16 105.4(4) . . ?
C17 N11 C16 130.6(4) . . ?
C11 N12 C13 105.8(4) . . ?
C11 N12 C14 123.9(4) . . ?
C13 N12 C14 130.1(4) . . ?
O2 N13 O1 118(2) . . ?
O2 N13 O3 120(3) . . ?
O1 N13 O3 118(3) . . ?
N13 O1 Cu1 152(2) . . ?
O2A N13A O1A 119.3(10) . . ?
O2A N13A O3A 121.2(9) . . ?
O1A N13A O3A 119.4(9) . . ?
N13A O1A Cu1 151.7(8) . . ?

loop_
_geom_bond_atom_site_label_1
_geom_bond_atom_site_label_2
_geom_bond_distance
_geom_bond_site_symmetry_2
_geom_bond_publ_flag
Cu1 N1 2.000(4) 3_656 ?
Cu1 N1 2.000(4) . ?
Cu1 N7 2.002(4) 3_656 ?
Cu1 N7 2.002(4) . ?
Cu1 O1 2.40(3) . ?
Cu1 O1 2.40(3) 3_656 ?
Cu1 O1A 2.432(9) 3_656 ?
Cu1 O1A 2.432(9) . ?
C1 C2 1.343(6) . ?
C1 N1 1.390(6) . ?
C2 N6 1.381(6) . ?
C2 N5 1.387(6) . ?
C3 C4 1.341(7) . ?
C3 N6 1.402(7) . ?
C4 N2 1.383(7) . ?
C5 N2 1.285(6) . ?
C5 N6 1.347(6) . ?
C5 N4 1.398(7) . ?
C6 C7 1.357(8) . ?
C6 N4 1.367(7) . ?
C7 N3 1.384(7) . ?
C8 N3 1.296(7) . ?
C8 N4 1.357(6) . ?
C8 N5 1.397(6) . ?
C9 N1 1.293(6) . ?
C9 N5 1.357(6) . ?
C10 N7 1.304(6) . ?
C10 N10 1.345(5) . ?
C11 N9 1.305(6) . ?
C11 N12 1.353(6) . ?
C11 N10 1.397(5) . ?
C12 C13 1.353(7) . ?
C12 N9 1.391(6) . ?
C13 N12 1.390(6) . ?
C14 N8 1.284(6) . ?
C14 N11 1.362(6) . ?
C14 N12 1.391(6) . ?
C15 C16 1.349(6) . ?
C15 N8 1.375(6) . ?
C16 N11 1.398(6) . ?
C17 C18 1.353(6) . ?
C17 N10 1.379(6) . ?
C17 N11 1.382(6) . ?
C18 N7 1.384(6) . ?
C19 C20 1.420(9) . ?
C20 N14 1.103(9) . ?
N13 O2 1.232(17) . ?
N13 O1 1.241(17) . ?
N13 O3 1.25(2) . ?
N13A O2A 1.231(9) . ?
N13A O1A 1.245(8) . ?
N13A O3A 1.245(11) . ?
